data_2001058
loop_
_publ_author_name
'Gulbis, J. M.'
'Mackay, M. F.'
'Banwell, M. G.'
'Lambert, J. N.'

_publ_section_title
;
 Structures of colchicine analogues. V.
 2-Methoxy-5-(4-methoxyphenyl)cyclohepta-2,4,6-trien-1-one
;
_journal_issue 2
_journal_name_full 'Acta Crystallographica Section C'
_journal_page_first 332
_journal_page_last 334
_journal_paper_doi 10.1107/S0108270191009411
_journal_volume 48
_journal_year 1992
_chemical_formula_sum 'C15 H14 O3'
_chemical_formula_weight 242.3
_symmetry_cell_setting monoclinic
_symmetry_space_group_name_Hall 'P -2yc'
_symmetry_space_group_name_H-M 'P 1 c 1'
_cell_angle_alpha 90
_cell_angle_beta 97.230(10)
_cell_angle_gamma 90
_cell_formula_units_Z 2
_cell_length_a 13.2190(10)
_cell_length_b 7.0720(10)
_cell_length_c 6.527(2)
_cell_volume 605.3(2)
_diffrn_radiation_type Cu
_diffrn_radiation_wavelength 1.5418
_exptl_absorpt_coefficient_mu 0.66
_exptl_crystal_density_diffrn 1.329
_exptl_crystal_density_meas 1.330(10)
_exptl_crystal_F_000 256
_cod_data_source_file ha0070.cif
_cod_data_source_block ha0070a
_cod_original_cell_volume 605.3(3)
_cod_database_code 2001058

loop_
_atom_site_label
_atom_site_fract_x
_atom_site_fract_y
_atom_site_fract_z
C(1) .4196 .2848 .4979
C(2) .4501(4) .2364(5) .2931(8)
C(3) .3862(4) .1967(5) .1162(8)
C(4) .2782(4) .1930(5) .0752(9)
C(5) .2043(5) .2362(5) .1949(9)
C(6) .2253(4) .2912(5) .4066(8)
C(7) .3162(4) .3143(5) .5316(6)
O(1) .4872(4) .3057(6) .6456(6)
O(2) .5516(4) .2333(4) .3034(6)
C(2'') .5976(5) .1956(8) .1203(9)
C(1') .0950(4) .2359(4) .1017(9)
C(2') .0666(4) .3098(5) -.0939(8)
C(3') -.0348(4) .3148(5) -.1855(8)
C(4') -.1093(5) .2427(5) -.0756(9)
C(5') -.0820(4) .1683(5) .1214(9)
C(6') .0182(4) .1674(5) .2084(8)
O(4') -.2115(4) .2364(4) -.1491(9)
C(4'') -.2441(5) .3158(8) -.3452(10)
H(3) .4293 .1598 -.0030
H(4) .2568 .1397 -.0546
H(6) .1611 .3218 .4668
H(7) .3198 .3585 .6802
H(2') .1212 .3558 -.1758
H(3') -.0651 .3994 -.3197
H(5') -.1346 .0858 .1835
H(6') .0302 .1137 .3424
H(2a') .6794 .2072 .1543
H(2b') .5702 .2966 .0021
H(2c') .5777 .0543 .0664
H(4a') -.3256 .2997 -.3806
H(4b') -.2067 .2441 -.4611
H(4c') -.2247 .4642 -.3438

loop_
_geom_bond_atom_site_label_1
_geom_bond_atom_site_label_2
_geom_bond_distance
C(1) C(2) 1.483(5)
C(1) C(7) 1.427(5)
C(1) O(1) 1.238(5)
C(2) C(3) 1.371(7)
C(2) O(2) 1.335(7)
C(3) C(4) 1.418(7)
C(4) C(5) 1.362(9)
C(5) C(6) 1.428(8)
C(5) C(1') 1.496(8)
C(6) C(7) 1.375(7)
O(2) C(2'') 1.432(8)
C(1') C(2') 1.387(7)
C(1') C(6') 1.389(8)
C(2') C(3') 1.400(7)
C(3') C(4') 1.385(8)
C(4') C(5') 1.394(8)
C(4') O(4') 1.376(8)
C(5') C(6') 1.375(7)
O(4') C(4'') 1.414(8)
